data_7232185
loop_
_publ_author_name
'Deyneko, Dina V.'
'Petrova, Daria A.'
'Aksenov, Sergey M.'
'Stefanovich, Sergey Yu.'
'Baryshnikova, Oksana V.'
'Fedotov, Stanislav S.'
'Burns, Peter C.'
'Kosmyna, Miron B.'
'Shekhovtsov, Aleksey N.'
'Lazoryak, Bogdan I.'

_publ_section_title
;
 Ferroelectricity, ionic conductivity and structural paths for large
 cation migration in Ca10.5&#x2212;xPbx(VO4)7 single crystals, x = 1.9,
 3.5, 4.9
;
_journal_issue 8
_journal_name_full CrystEngComm
_journal_page_first 1309
_journal_paper_doi 10.1039/C8CE01843J
_journal_volume 21
_journal_year 2019
_chemical_formula_sum 'Ca6.983 O28 Pb3.517 V7'
_chemical_formula_weight 1813.1
_space_group_IT_number 161
_space_group_name_Hall 'R 3 -2"c'
_space_group_name_H-M_alt 'R 3 c :H'
_symmetry_cell_setting trigonal
_symmetry_Int_Tables_number 161
_symmetry_space_group_name_Hall 'R 3 -2"c'
_symmetry_space_group_name_H-M 'R 3 c :H'
_audit_update_record
;
2018-08-11 deposited with the CCDC.
2018-11-19 downloaded from the CCDC.
;
_cell_angle_alpha 90
_cell_angle_beta 90
_cell_angle_gamma 120
_cell_formula_units_Z 6
_cell_length_a 10.9801(9)
_cell_length_b 10.9801(9)
_cell_length_c 38.5568(12)
_cell_measurement_reflns_used 16900
_cell_measurement_temperature 293
_cell_measurement_theta_max 30.69
_cell_measurement_theta_min 2.39
_cell_volume 4025.7(5)
_diffrn_ambient_temperature 293
_diffrn_detector CCD
_diffrn_measured_fraction_theta_full 1
_diffrn_measured_fraction_theta_max 1
_diffrn_measurement_device 'Bruker Smart Apex II'
_diffrn_radiation_probe x-ray
_diffrn_radiation_source 'X-ray tube'
_diffrn_radiation_type 'Mo K\a'
_diffrn_radiation_wavelength 0.71069
_diffrn_reflns_av_R_equivalents 0.0693
_diffrn_reflns_av_unetI/netI 0.0416
_diffrn_reflns_limit_h_max 15
_diffrn_reflns_limit_h_min -15
_diffrn_reflns_limit_k_max 15
_diffrn_reflns_limit_k_min -15
_diffrn_reflns_limit_l_max 54
_diffrn_reflns_limit_l_min -54
_diffrn_reflns_number 16900
_diffrn_reflns_theta_full 30.69
_diffrn_reflns_theta_max 30.69
_diffrn_reflns_theta_min 2.39
_exptl_absorpt_coefficient_mu 25.737
_exptl_crystal_density_diffrn 4.4874
_exptl_crystal_description 'anhedral grain'
_exptl_crystal_F_000 4877
_refine_diff_density_max 1.30
_refine_diff_density_min -1.46
_refine_ls_abs_structure_details '  0 of Friedel pairs used in the refinement'
_refine_ls_extinction_coef 1480(150)
_refine_ls_extinction_method 'B-C type 1 Gaussian isotropic (Becker & Coppens, 1974)'
_refine_ls_goodness_of_fit_gt 1.02
_refine_ls_goodness_of_fit_ref 1.01
_refine_ls_number_constraints 41
_refine_ls_number_parameters 163
_refine_ls_number_reflns 1388
_refine_ls_number_restraints 0
_refine_ls_R_factor_all 0.0393
_refine_ls_R_factor_gt 0.0347
_refine_ls_shift/su_max 0.0431
_refine_ls_shift/su_mean 0.0076
_refine_ls_structure_factor_coef F
_refine_ls_weighting_details w=1/(\s^2^(F)+0.001225F^2^)
_refine_ls_weighting_scheme sigma
_refine_ls_wR_factor_gt 0.0456
_refine_ls_wR_factor_ref 0.0470
_reflns_number_gt 1294
_reflns_number_total 1388
_reflns_threshold_expression I>2\s(I)
_cod_data_source_file c8ce01843j7.cif
_cod_data_source_block I
_cod_depositor_comments
;
The following automatic conversions were performed:

'_diffrn_radiation_probe' value 'X-ray' changed to 'x-ray' according
to
/home/data/users/saulius/crontab/automatic-downloads/rss-feeds/RSC/lib/dictionaries/cif_core.dic
dictionary named 'cif_core.dic' version 2.4.2 from 2011-04-26.

Automatic conversion script
Id: cif_fix_values 4973 2017-02-22 13:04:09Z antanas 

 Adding full bibliography for 7232185--7232187.cif.
;
_cod_original_cell_volume 4025.65(33)
_cod_original_sg_symbol_Hall 'R 3;-2"c'
_cod_original_sg_symbol_H-M 'R 3 c'
_cod_database_code 7232185

loop_
_space_group_symop_id
_space_group_symop_operation_xyz
1 x,y,z
2 -y,x-y,z
3 -x+y,-x,z
4 -y,-x,z+1/2
5 -x+y,y,z+1/2
6 x,x-y,z+1/2
7 x+2/3,y+1/3,z+1/3
8 -y+2/3,x-y+1/3,z+1/3
9 -x+y+2/3,-x+1/3,z+1/3
10 -y+2/3,-x+1/3,z+5/6
11 -x+y+2/3,y+1/3,z+5/6
12 x+2/3,x-y+1/3,z+5/6
13 x+1/3,y+2/3,z+2/3
14 -y+1/3,x-y+2/3,z+2/3
15 -x+y+1/3,-x+2/3,z+2/3
16 -y+1/3,-x+2/3,z+1/6
17 -x+y+1/3,y+2/3,z+1/6
18 x+1/3,x-y+2/3,z+1/6

loop_
_atom_site_label
_atom_site_type_symbol
_atom_site_fract_x
_atom_site_fract_y
_atom_site_fract_z
_atom_site_adp_type
_atom_site_U_iso_or_equiv
_atom_site_site_symmetry_multiplicity
_atom_site_occupancy
_atom_site_calc_flag
Pb_m3 Pb 0.79150(13) 0.18680(13) -0.3422(13) Uani 0.0267(2) 18 0.848(8) d
Pb_m4 Pb 0 0 -0.3160(13) Uani 0.0470(16) 6 0.3151 d
V1 V 0.666667 0.333333 -0.4009(13) Uani 0.0069(6) 6 1 d
V2 V 0.17424(17) 0.31674(19) -0.3670(13) Uani 0.0087(6) 18 1 d
V3 V 0.48549(17) 0.00952(17) -0.3002(13) Uani 0.0062(5) 18 1 d
Ca_m1 Ca 0.05710(17) 0.52540(17) -0.4024(13) Uani 0.0116(7) 18 0.942(5) d
Ca_m2 Ca 0.28005(18) 0.12636(18) -0.4340(13) Uani 0.0207(7) 18 0.9 d
Ca_m5 Ca 0 0 -0.0001(13) Uani 0.0126(8) 6 1 d
O11 O 0.666667 0.333333 -0.3559(13) Uani 0.016(3) 6 1 d
O33 O 0.6463(10) 0.0881(10) -0.2802(13) Uani 0.029(3) 18 1 d
O31 O 0.4053(7) -0.1659(7) -0.2898(13) Uani 0.011(2) 18 1 d
O34 O 0.5118(8) 0.0384(10) -0.3436(13) Uani 0.017(3) 18 1 d
O24 O 0.2418(8) 0.4920(9) -0.3742(13) Uani 0.022(3) 18 1 d
O32 O 0.3764(9) 0.0695(8) -0.2868(13) Uani 0.018(3) 18 1 d
O23 O 0.2880(8) 0.2774(7) -0.3881(13) Uani 0.014(3) 18 1 d
O22 O 0.0064(9) 0.2308(12) -0.3810(13) Uani 0.040(4) 18 1 d
O12 O 0.6733(8) 0.4857(8) -0.4133(13) Uani 0.022(3) 18 1 d
O21 O 0.1879(12) 0.2864(16) -0.3233(13) Uani 0.053(6) 18 1 d
Ca_m3 Ca 0.79150(13) 0.18680(13) -0.3422(13) Uani 0.0267(2) 18 0.152(8) d
Pb_m4_2 Pb 0 0 -0.3351(13) Uani 0.022(2) 6 0.1263 d
Pb_m1 Pb 0.05710(17) 0.52540(17) -0.4024(13) Uani 0.0116(7) 18 0.058(5) d
Pb_m4_3 Pb -0.0777(19) -0.102(2) -0.3114(13) Uiso 0.008(3) 18 0.0197 d
Pb_m2 Pb 0.28005(18) 0.12636(18) -0.4340(13) Uani 0.0207(7) 18 0.1 d

loop_
_atom_site_aniso_label
_atom_site_aniso_type_symbol
_atom_site_aniso_U_11
_atom_site_aniso_U_22
_atom_site_aniso_U_33
_atom_site_aniso_U_12
_atom_site_aniso_U_13
_atom_site_aniso_U_23
Pb_m3 Pb 0.0243(3) 0.0232(3) 0.0164(3) -0.0002(2) -0.0020(3) -0.0090(3)
Pb_m4 Pb 0.0538(19) 0.0538(19) 0.034(3) 0.0269(9) 0 0
V1 V 0.0068(7) 0.0068(7) 0.0071(13) 0.0034(4) 0 0
V2 V 0.0068(7) 0.0102(7) 0.0062(7) 0.0020(6) -0.0013(6) -0.0057(6)
V3 V 0.0085(7) 0.0042(7) 0.0036(7) 0.0013(6) -0.0008(6) -0.0002(5)
Ca_m1 Ca 0.0136(9) 0.0140(9) 0.0081(10) 0.0075(6) -0.0001(5) -0.0005(5)
Ca_m2 Ca 0.0220(8) 0.0232(8) 0.0177(8) 0.0119(7) -0.0048(6) -0.0041(6)
Ca_m5 Ca 0.0175(10) 0.0175(10) 0.0027(13) 0.0088(5) 0 0
O11 O 0.019(4) 0.019(4) 0.009(6) 0.009(2) 0 0
O33 O 0.019(4) 0.033(5) 0.023(4) 0.004(3) -0.014(3) -0.007(4)
O31 O 0.016(3) 0.002(3) 0.011(3) 0.001(2) -0.004(2) -0.003(2)
O34 O 0.024(4) 0.023(4) 0.006(3) 0.013(3) 0.005(3) 0.001(3)
O24 O 0.021(4) 0.018(4) 0.035(5) 0.015(3) -0.012(3) -0.010(4)
O32 O 0.027(4) 0.021(4) 0.016(4) 0.020(3) 0.001(3) -0.002(3)
O23 O 0.026(4) 0.012(3) 0.012(3) 0.017(3) 0.001(3) 0.001(2)
O22 O 0.009(4) 0.066(7) 0.017(4) -0.001(4) 0.001(3) -0.020(4)
O12 O 0.020(4) 0.016(4) 0.035(5) 0.013(3) 0.013(3) 0.014(3)
O21 O 0.026(5) 0.093(11) 0.012(4) 0.009(6) -0.008(4) -0.007(5)
Ca_m3 Ca 0.0243(3) 0.0232(3) 0.0164(3) -0.0002(2) -0.0020(3) -0.0090(3)
Pb_m4_2 Pb 0.014(2) 0.014(2) 0.038(5) 0.0068(10) 0 0
Pb_m1 Pb 0.0136(9) 0.0140(9) 0.0081(10) 0.0075(6) -0.0001(5) -0.0005(5)
Pb_m2 Pb 0.0220(8) 0.0232(8) 0.0177(8) 0.0119(7) -0.0048(6) -0.0041(6)

loop_
_atom_type_symbol
_atom_type_scat_dispersion_real
_atom_type_scat_dispersion_imag
_atom_type_scat_source
Ca 0.2262 0.3064 'International Tables Vol C tables 4.2.6.8 and 6.1.1.1'
O 0.0106 0.0060 'International Tables Vol C tables 4.2.6.8 and 6.1.1.1'
Pb -3.3944 10.1111 'International Tables Vol C tables 4.2.6.8 and 6.1.1.1'
V 0.3005 0.5294 'International Tables Vol C tables 4.2.6.8 and 6.1.1.1'

loop_
_geom_angle_atom_site_label_1
_geom_angle_atom_site_label_2
_geom_angle_atom_site_label_3
_geom_angle_site_symmetry_1
_geom_angle_site_symmetry_3
_geom_angle
V3 Pb_m3 Ca_m2 2_655 2_655 119.5(10)
V3 Pb_m3 O23 2_655 2_655 157.7(14)
V3 Pb_m3 Ca_m3 2_655 . 0
V3 Pb_m3 Pb_m4_3 2_655 3_655 86.3(10)
Ca_m2 Pb_m3 O23 2_655 2_655 39.4(10)
Ca_m2 Pb_m3 Ca_m3 2_655 . 0
Ca_m2 Pb_m3 Pb_m4_3 2_655 3_655 95.2(11)
O23 Pb_m3 Ca_m3 2_655 . 0
O23 Pb_m3 Pb_m4_3 2_655 3_655 88.6(9)
Ca_m3 Pb_m3 Pb_m4_3 . 3_655 0
V1 Pb_m4 Ca_m3 16_555 1_455 105.0(10)
V1 Pb_m4 Ca_m3 16_555 2_545 105.0(10)
V1 Pb_m4 Ca_m3 16_555 3_665 105.0(10)
V1 Pb_m4 Pb_m4_2 16_555 . 180.0(5)
V1 Pb_m4 Pb_m4_3 16_555 . 80(4)
V1 Pb_m4 Pb_m4_3 16_555 2_555 80(4)
V1 Pb_m4 Pb_m4_3 16_555 3_555 80(4)
Ca_m3 Pb_m4 Ca_m3 1_455 2_545 113.5(7)
Ca_m3 Pb_m4 Ca_m3 1_455 3_665 113.5(7)
Ca_m3 Pb_m4 Pb_m4_2 1_455 . 75.0(10)
Ca_m3 Pb_m4 Pb_m4_3 1_455 . 103.3(16)
Ca_m3 Pb_m4 Pb_m4_3 1_455 2_555 139.5(18)
Ca_m3 Pb_m4 Pb_m4_3 1_455 3_555 31(3)
Ca_m3 Pb_m4 Ca_m3 2_545 3_665 113.5(7)
Ca_m3 Pb_m4 Pb_m4_2 2_545 . 75.0(10)
Ca_m3 Pb_m4 Pb_m4_3 2_545 . 31(3)
Ca_m3 Pb_m4 Pb_m4_3 2_545 2_555 103.3(19)
Ca_m3 Pb_m4 Pb_m4_3 2_545 3_555 139.5(15)
Ca_m3 Pb_m4 Pb_m4_2 3_665 . 75.0(10)
Ca_m3 Pb_m4 Pb_m4_3 3_665 . 139.5(16)
Ca_m3 Pb_m4 Pb_m4_3 3_665 2_555 31(3)
Ca_m3 Pb_m4 Pb_m4_3 3_665 3_555 103.3(15)
Pb_m4_2 Pb_m4 Pb_m4_3 . . 100(4)
Pb_m4_2 Pb_m4 Pb_m4_3 . 2_555 100(4)
Pb_m4_2 Pb_m4 Pb_m4_3 . 3_555 100(4)
Pb_m4_3 Pb_m4 Pb_m4_3 . 2_555 117(3)
Pb_m4_3 Pb_m4 Pb_m4_3 . 3_555 117(3)
Pb_m4_3 Pb_m4 Pb_m4_3 2_555 3_555 117(3)
Pb_m4 V1 O11 10_554 . 180.0(5)
Pb_m4 V1 O12 10_554 . 74(2)
Pb_m4 V1 O12 10_554 2_655 74(2)
Pb_m4 V1 O12 10_554 3_665 74(2)
Pb_m4 V1 Ca_m3 10_554 . 131.2(9)
Pb_m4 V1 Ca_m3 10_554 2_655 131.2(9)
Pb_m4 V1 Ca_m3 10_554 3_665 131.2(9)
Pb_m4 V1 Pb_m4_3 10_554 10_554 18.8(5)
Pb_m4 V1 Pb_m4_3 10_554 11_554 18.8(6)
Pb_m4 V1 Pb_m4_3 10_554 12_554 18.8(7)
O11 V1 O12 . . 106(2)
O11 V1 O12 . 2_655 106(2)
O11 V1 O12 . 3_665 106(2)
O11 V1 Ca_m3 . . 48.8(9)
O11 V1 Ca_m3 . 2_655 48.8(9)
O11 V1 Ca_m3 . 3_665 48.8(9)
O11 V1 Pb_m4_3 . 10_554 161.2(5)
O11 V1 Pb_m4_3 . 11_554 161.2(6)
O11 V1 Pb_m4_3 . 12_554 161.2(7)
O12 V1 O12 . 2_655 112.5(18)
O12 V1 O12 . 3_665 112.5(17)
O12 V1 Ca_m3 . . 144(2)
O12 V1 Ca_m3 . 2_655 64.0(18)
O12 V1 Ca_m3 . 3_665 100.3(14)
O12 V1 Pb_m4_3 . 10_554 69(2)
O12 V1 Pb_m4_3 . 11_554 92(3)
O12 V1 Pb_m4_3 . 12_554 62(2)
O12 V1 O12 2_655 3_665 112.5(18)
O12 V1 Ca_m3 2_655 . 100.3(14)
O12 V1 Ca_m3 2_655 2_655 144(2)
O12 V1 Ca_m3 2_655 3_665 64.0(18)
O12 V1 Pb_m4_3 2_655 10_554 92(3)
O12 V1 Pb_m4_3 2_655 11_554 62(2)
O12 V1 Pb_m4_3 2_655 12_554 69(2)
O12 V1 Ca_m3 3_665 . 64.0(18)
O12 V1 Ca_m3 3_665 2_655 100.3(14)
O12 V1 Ca_m3 3_665 3_665 144(2)
O12 V1 Pb_m4_3 3_665 10_554 62(2)
O12 V1 Pb_m4_3 3_665 11_554 69(2)
O12 V1 Pb_m4_3 3_665 12_554 92(3)
Ca_m3 V1 Ca_m3 . 2_655 81.3(11)
Ca_m3 V1 Ca_m3 . 3_665 81.3(11)
Ca_m3 V1 Pb_m4_3 . 10_554 125.5(9)
Ca_m3 V1 Pb_m4_3 . 11_554 116.1(9)
Ca_m3 V1 Pb_m4_3 . 12_554 148.4(12)
Ca_m3 V1 Ca_m3 2_655 3_665 81.3(11)
Ca_m3 V1 Pb_m4_3 2_655 10_554 116.1(8)
Ca_m3 V1 Pb_m4_3 2_655 11_554 148.4(11)
Ca_m3 V1 Pb_m4_3 2_655 12_554 125.5(9)
Ca_m3 V1 Pb_m4_3 3_665 10_554 148.4(12)
Ca_m3 V1 Pb_m4_3 3_665 11_554 125.5(9)
Ca_m3 V1 Pb_m4_3 3_665 12_554 116.1(8)
Pb_m4_3 V1 Pb_m4_3 10_554 11_554 32.4(7)
Pb_m4_3 V1 Pb_m4_3 10_554 12_554 32.4(8)
Pb_m4_3 V1 Pb_m4_3 11_554 12_554 32.4(10)
Ca_m1 V2 Ca_m1 . 2_665 86.0(8)
Ca_m1 V2 O24 . . 43.6(9)
Ca_m1 V2 O23 . . 123(2)
Ca_m1 V2 O22 . . 64.9(9)
Ca_m1 V2 O21 . . 127.7(16)
Ca_m1 V2 Ca_m3 . 3_665 159.7(6)
Ca_m1 V2 Pb_m1 . 2_665 86.0(8)
Ca_m1 V2 Pb_m4_3 . 3_555 118.7(8)
Ca_m1 V2 O24 2_665 . 53.1(10)
Ca_m1 V2 O23 2_665 . 51.7(7)
Ca_m1 V2 O22 2_665 . 135(3)
Ca_m1 V2 O21 2_665 . 113.2(11)
Ca_m1 V2 Ca_m3 2_665 3_665 73.9(6)
Ca_m1 V2 Pb_m1 2_665 2_665 0.0(5)
Ca_m1 V2 Pb_m4_3 2_665 3_555 153.4(12)
O24 V2 O23 . . 104.2(17)
O24 V2 O22 . . 108.5(15)
O24 V2 O21 . . 110(3)
O24 V2 Ca_m3 . 3_665 117.8(6)
O24 V2 Pb_m1 . 2_665 53.1(10)
O24 V2 Pb_m4_3 . 3_555 139(2)
O23 V2 O22 . . 116(3)
O23 V2 O21 . . 105.6(19)
O23 V2 Ca_m3 . 3_665 45.2(18)
O23 V2 Pb_m1 . 2_665 51.7(7)
O23 V2 Pb_m4_3 . 3_555 112.9(12)
O22 V2 O21 . . 112(2)
O22 V2 Ca_m3 . 3_665 132.8(5)
O22 V2 Pb_m1 . 2_665 135(3)
O22 V2 Pb_m4_3 . 3_555 69.8(18)
O21 V2 Ca_m3 . 3_665 60.4(11)
O21 V2 Pb_m1 . 2_665 113.2(11)
O21 V2 Pb_m4_3 . 3_555 44.9(10)
Ca_m3 V2 Pb_m1 3_665 2_665 73.9(6)
Ca_m3 V2 Pb_m4_3 3_665 3_555 80.5(11)
Pb_m1 V2 Pb_m4_3 2_665 3_555 153.4(12)
Pb_m3 V3 Ca_m2 3_665 17_545 97.8(5)
Pb_m3 V3 Ca_m2 3_665 18_545 171.1(15)
Pb_m3 V3 O33 3_665 . 118.1(8)
Pb_m3 V3 O31 3_665 . 135.5(12)
Pb_m3 V3 O34 3_665 . 57.6(11)
Pb_m3 V3 O32 3_665 . 52.0(18)
Pb_m3 V3 Ca_m3 3_665 . 85.6(10)
Pb_m3 V3 Ca_m3 3_665 3_665 0.0(5)
Pb_m3 V3 Pb_m2 3_665 17_545 97.8(5)
Ca_m2 V3 Ca_m2 17_545 18_545 89.9(8)
Ca_m2 V3 O33 17_545 . 128(3)
Ca_m2 V3 O31 17_545 . 47.6(8)
Ca_m2 V3 O34 17_545 . 122.5(14)
Ca_m2 V3 O32 17_545 . 59.8(8)
Ca_m2 V3 Ca_m3 17_545 . 170.5(12)
Ca_m2 V3 Ca_m3 17_545 3_665 97.8(5)
Ca_m2 V3 Pb_m2 17_545 17_545 0.0(5)
Ca_m2 V3 O33 18_545 . 59.1(8)
Ca_m2 V3 O31 18_545 . 48.9(8)
Ca_m2 V3 O34 18_545 . 114.3(12)
Ca_m2 V3 O32 18_545 . 137(3)
Ca_m2 V3 Ca_m3 18_545 . 86.1(6)
Ca_m2 V3 Ca_m3 18_545 3_665 171.1(15)
Ca_m2 V3 Pb_m2 18_545 17_545 89.9(8)
O33 V3 O31 . . 106.3(19)
O33 V3 O34 . . 108(2)
O33 V3 O32 . . 114(2)
O33 V3 Ca_m3 . . 56.1(18)
O33 V3 Ca_m3 . 3_665 118.1(8)
O33 V3 Pb_m2 . 17_545 128(3)
O31 V3 O34 . . 113(2)
O31 V3 O32 . . 107.2(15)
O31 V3 Ca_m3 . . 124.7(11)
O31 V3 Ca_m3 . 3_665 135.5(12)
O31 V3 Pb_m2 . 17_545 47.6(8)
O34 V3 O32 . . 108(2)
O34 V3 Ca_m3 . . 52.2(10)
O34 V3 Ca_m3 . 3_665 57.6(11)
O34 V3 Pb_m2 . 17_545 122.5(14)
O32 V3 Ca_m3 . . 128.1(9)
O32 V3 Ca_m3 . 3_665 52.0(18)
O32 V3 Pb_m2 . 17_545 59.8(8)
Ca_m3 V3 Ca_m3 . 3_665 85.6(10)
Ca_m3 V3 Pb_m2 . 17_545 170.5(12)
Ca_m3 V3 Pb_m2 3_665 17_545 97.8(5)
V2 Ca_m1 V2 . 3_565 119.9(15)
V2 Ca_m1 Ca_m2 . 2_555 65.0(6)
V2 Ca_m1 Ca_m2 . 3_565 168.5(9)
V2 Ca_m1 Ca_m5 . 13_554 59.7(7)
V2 Ca_m1 O33 . 11_554 72.2(12)
V2 Ca_m1 O34 . 2_555 74.6(12)
V2 Ca_m1 O32 . 12_454 146.0(17)
V2 Ca_m1 Ca_m3 . 1_455 60.2(6)
V2 Ca_m1 Ca_m3 . 2_555 115.8(15)
V2 Ca_m1 Ca_m3 . 11_554 112.2(11)
V2 Ca_m1 Pb_m1 . . 0
V2 Ca_m1 Pb_m2 . 2_555 65.0(6)
V2 Ca_m1 Ca_m2 3_565 2_555 166.1(8)
V2 Ca_m1 Ca_m2 3_565 3_565 62.7(7)
V2 Ca_m1 Ca_m5 3_565 13_554 61.1(8)
V2 Ca_m1 O33 3_565 11_554 143.8(12)
V2 Ca_m1 O34 3_565 2_555 73.7(12)
V2 Ca_m1 O32 3_565 12_454 82.6(10)
V2 Ca_m1 Ca_m3 3_565 1_455 113.3(14)
V2 Ca_m1 Ca_m3 3_565 2_555 54.0(6)
V2 Ca_m1 Ca_m3 3_565 11_554 115.8(11)
V2 Ca_m1 Pb_m1 3_565 . 0
V2 Ca_m1 Pb_m2 3_565 2_555 166.1(8)
Ca_m2 Ca_m1 Ca_m2 2_555 3_565 109.9(8)
Ca_m2 Ca_m1 Ca_m5 2_555 13_554 124.6(7)
Ca_m2 Ca_m1 O33 2_555 11_554 48.8(7)
Ca_m2 Ca_m1 O34 2_555 2_555 96.5(9)
Ca_m2 Ca_m1 O32 2_555 12_454 99.6(15)
Ca_m2 Ca_m1 Ca_m3 2_555 1_455 56.3(9)
Ca_m2 Ca_m1 Ca_m3 2_555 2_555 112.1(5)
Ca_m2 Ca_m1 Ca_m3 2_555 11_554 70.3(10)
Ca_m2 Ca_m1 Pb_m1 2_555 . 0
Ca_m2 Ca_m1 Pb_m2 2_555 2_555 0.0(5)
Ca_m2 Ca_m1 Ca_m5 3_565 13_554 123.7(7)
Ca_m2 Ca_m1 O33 3_565 11_554 112.9(18)
Ca_m2 Ca_m1 O34 3_565 2_555 96.4(9)
Ca_m2 Ca_m1 O32 3_565 12_454 42.8(9)
Ca_m2 Ca_m1 Ca_m3 3_565 1_455 108.3(4)
Ca_m2 Ca_m1 Ca_m3 3_565 2_555 55.3(9)
Ca_m2 Ca_m1 Ca_m3 3_565 11_554 73.8(10)
Ca_m2 Ca_m1 Pb_m1 3_565 . 0
Ca_m2 Ca_m1 Pb_m2 3_565 2_555 109.9(8)
Ca_m5 Ca_m1 O33 13_554 11_554 112.9(8)
Ca_m5 Ca_m1 O34 13_554 2_555 66.5(12)
Ca_m5 Ca_m1 O32 13_554 12_454 128.4(5)
Ca_m5 Ca_m1 Ca_m3 13_554 1_455 92.0(12)
Ca_m5 Ca_m1 Ca_m3 13_554 2_555 89.4(12)
Ca_m5 Ca_m1 Ca_m3 13_554 11_554 134.7(7)
Ca_m5 Ca_m1 Pb_m1 13_554 . 0
Ca_m5 Ca_m1 Pb_m2 13_554 2_555 124.6(7)
O33 Ca_m1 O34 11_554 2_555 139.9(10)
O33 Ca_m1 O32 11_554 12_454 75.1(19)
O33 Ca_m1 Ca_m3 11_554 1_455 102.3(7)
O33 Ca_m1 Ca_m3 11_554 2_555 156.2(9)
O33 Ca_m1 Ca_m3 11_554 11_554 40.0(12)
O33 Ca_m1 Pb_m1 11_554 . 0
O33 Ca_m1 Pb_m2 11_554 2_555 48.8(7)
O34 Ca_m1 O32 2_555 12_454 139.1(8)
O34 Ca_m1 Ca_m3 2_555 1_455 40.2(7)
O34 Ca_m1 Ca_m3 2_555 2_555 41.3(7)
O34 Ca_m1 Ca_m3 2_555 11_554 158.7(6)
O34 Ca_m1 Pb_m1 2_555 . 0
O34 Ca_m1 Pb_m2 2_555 2_555 96.5(9)
O32 Ca_m1 Ca_m3 12_454 1_455 137.8(7)
O32 Ca_m1 Ca_m3 12_454 2_555 97.9(8)
O32 Ca_m1 Ca_m3 12_454 11_554 35.6(10)
O32 Ca_m1 Pb_m1 12_454 . 0
O32 Ca_m1 Pb_m2 12_454 2_555 99.6(15)
Ca_m3 Ca_m1 Ca_m3 1_455 2_555 67.4(7)
Ca_m3 Ca_m1 Ca_m3 1_455 11_554 124.1(8)
Ca_m3 Ca_m1 Pb_m1 1_455 . 0
Ca_m3 Ca_m1 Pb_m2 1_455 2_555 56.3(9)
Ca_m3 Ca_m1 Ca_m3 2_555 11_554 127.2(8)
Ca_m3 Ca_m1 Pb_m1 2_555 . 0
Ca_m3 Ca_m1 Pb_m2 2_555 2_555 112.1(5)
Ca_m3 Ca_m1 Pb_m1 11_554 . 0
Ca_m3 Ca_m1 Pb_m2 11_554 2_555 70.3(10)
Pb_m1 Ca_m1 Pb_m2 . 2_555 0
Pb_m3 Ca_m2 V3 3_665 11_554 112.7(11)
Pb_m3 Ca_m2 V3 3_665 12_444 122.5(12)
Pb_m3 Ca_m2 Ca_m1 3_665 2_665 61.1(8)
Pb_m3 Ca_m2 Ca_m1 3_665 3_555 66.9(9)
Pb_m3 Ca_m2 Ca_m5 3_665 4_554 150.3(10)
Pb_m3 Ca_m2 O31 3_665 11_554 120.4(16)
Pb_m3 Ca_m2 O23 3_665 . 40.4(10)
Pb_m3 Ca_m2 O22 3_665 3_555 44.8(10)
Pb_m3 Ca_m2 O12 3_665 2_655 55.8(14)
Pb_m3 Ca_m2 O21 3_665 10_554 139.0(7)
Pb_m3 Ca_m2 Ca_m3 3_665 3_665 0.0(5)
Pb_m3 Ca_m2 Pb_m1 3_665 3_555 66.9(9)
Pb_m3 Ca_m2 Pb_m4_3 3_665 12_554 101.4(9)
Pb_m3 Ca_m2 Pb_m2 3_665 . 0
V3 Ca_m2 V3 11_554 12_444 119.9(14)
V3 Ca_m2 Ca_m1 11_554 2_665 59.9(7)
V3 Ca_m2 Ca_m1 11_554 3_555 166.4(5)
V3 Ca_m2 Ca_m5 11_554 4_554 60.4(7)
V3 Ca_m2 O31 11_554 11_554 31.2(3)
V3 Ca_m2 O23 11_554 . 72.6(11)
V3 Ca_m2 O22 11_554 3_555 134.2(13)
V3 Ca_m2 O12 11_554 2_655 126.0(4)
V3 Ca_m2 O21 11_554 10_554 83.0(14)
V3 Ca_m2 Ca_m3 11_554 3_665 112.7(11)
V3 Ca_m2 Pb_m1 11_554 3_555 166.4(5)
V3 Ca_m2 Pb_m4_3 11_554 12_554 79.5(9)
V3 Ca_m2 Pb_m2 11_554 . 0
V3 Ca_m2 Ca_m1 12_444 2_665 173.0(13)
V3 Ca_m2 Ca_m1 12_444 3_555 67.3(6)
V3 Ca_m2 Ca_m5 12_444 4_554 60.1(7)
V3 Ca_m2 O31 12_444 11_554 96.0(10)
V3 Ca_m2 O23 12_444 . 150.0(16)
V3 Ca_m2 O22 12_444 3_555 80.9(10)
V3 Ca_m2 O12 12_444 2_655 104.5(5)
V3 Ca_m2 O21 12_444 10_554 71.2(11)
V3 Ca_m2 Ca_m3 12_444 3_665 122.5(12)
V3 Ca_m2 Pb_m1 12_444 3_555 67.3(6)
V3 Ca_m2 Pb_m4_3 12_444 12_554 109.1(13)
V3 Ca_m2 Pb_m2 12_444 . 0
Ca_m1 Ca_m2 Ca_m1 2_665 3_555 111.4(8)
Ca_m1 Ca_m2 Ca_m5 2_665 4_554 120.3(7)
Ca_m1 Ca_m2 O31 2_665 11_554 86.2(5)
Ca_m1 Ca_m2 O23 2_665 . 36.8(8)
Ca_m1 Ca_m2 O22 2_665 3_555 104.2(16)
Ca_m1 Ca_m2 O12 2_665 2_655 72.2(6)
Ca_m1 Ca_m2 O21 2_665 10_554 102.1(8)
Ca_m1 Ca_m2 Ca_m3 2_665 3_665 61.1(8)
Ca_m1 Ca_m2 Pb_m1 2_665 3_555 111.4(8)
Ca_m1 Ca_m2 Pb_m4_3 2_665 12_554 63.9(8)
Ca_m1 Ca_m2 Pb_m2 2_665 . 0
Ca_m1 Ca_m2 Ca_m5 3_555 4_554 127.1(7)
Ca_m1 Ca_m2 O31 3_555 11_554 161.4(2)
Ca_m1 Ca_m2 O23 3_555 . 107.1(16)
Ca_m1 Ca_m2 O22 3_555 3_555 55.8(9)
Ca_m1 Ca_m2 O12 3_555 2_655 41.6(4)
Ca_m1 Ca_m2 O21 3_555 10_554 89.2(9)
Ca_m1 Ca_m2 Ca_m3 3_555 3_665 66.9(9)
Ca_m1 Ca_m2 Pb_m1 3_555 3_555 0.0(5)
Ca_m1 Ca_m2 Pb_m4_3 3_555 12_554 87.2(7)
Ca_m1 Ca_m2 Pb_m2 3_555 . 0
Ca_m5 Ca_m2 O31 4_554 11_554 38.1(10)
Ca_m5 Ca_m2 O23 4_554 . 120.4(6)
Ca_m5 Ca_m2 O22 4_554 3_555 116.6(7)
Ca_m5 Ca_m2 O12 4_554 2_655 153.3(19)
Ca_m5 Ca_m2 O21 4_554 10_554 70.7(13)
Ca_m5 Ca_m2 Ca_m3 4_554 3_665 150.3(10)
Ca_m5 Ca_m2 Pb_m1 4_554 3_555 127.1(7)
Ca_m5 Ca_m2 Pb_m4_3 4_554 12_554 105.1(15)
Ca_m5 Ca_m2 Pb_m2 4_554 . 0
O31 Ca_m2 O23 11_554 . 83.1(12)
O31 Ca_m2 O22 11_554 3_555 115.5(13)
O31 Ca_m2 O12 11_554 2_655 157.0(4)
O31 Ca_m2 O21 11_554 10_554 93(2)
O31 Ca_m2 Ca_m3 11_554 3_665 120.4(16)
O31 Ca_m2 Pb_m1 11_554 3_555 161.4(2)
O31 Ca_m2 Pb_m4_3 11_554 12_554 106.7(15)
O31 Ca_m2 Pb_m2 11_554 . 0
O23 Ca_m2 O22 . 3_555 72.7(17)
O23 Ca_m2 O12 . 2_655 84.2(15)
O23 Ca_m2 O21 . 10_554 138.8(9)
O23 Ca_m2 Ca_m3 . 3_665 40.4(10)
O23 Ca_m2 Pb_m1 . 3_555 107.1(16)
O23 Ca_m2 Pb_m4_3 . 12_554 99.8(8)
O23 Ca_m2 Pb_m2 . . 0
O22 Ca_m2 O12 3_555 2_655 78.6(15)
O22 Ca_m2 O21 3_555 10_554 142.1(8)
O22 Ca_m2 Ca_m3 3_555 3_665 44.8(10)
O22 Ca_m2 Pb_m1 3_555 3_555 55.8(9)
O22 Ca_m2 Pb_m4_3 3_555 12_554 135.5(11)
O22 Ca_m2 Pb_m2 3_555 . 0
O12 Ca_m2 O21 2_655 10_554 84.0(14)
O12 Ca_m2 Ca_m3 2_655 3_665 55.8(14)
O12 Ca_m2 Pb_m1 2_655 3_555 41.6(4)
O12 Ca_m2 Pb_m4_3 2_655 12_554 56.9(12)
O12 Ca_m2 Pb_m2 2_655 . 0
O21 Ca_m2 Ca_m3 10_554 3_665 139.0(7)
O21 Ca_m2 Pb_m1 10_554 3_555 89.2(9)
O21 Ca_m2 Pb_m4_3 10_554 12_554 42.1(9)
O21 Ca_m2 Pb_m2 10_554 . 0
Ca_m3 Ca_m2 Pb_m1 3_665 3_555 66.9(9)
Ca_m3 Ca_m2 Pb_m4_3 3_665 12_554 101.4(9)
Ca_m3 Ca_m2 Pb_m2 3_665 . 0
Pb_m1 Ca_m2 Pb_m4_3 3_555 12_554 87.2(7)
Pb_m1 Ca_m2 Pb_m2 3_555 . 0
Pb_m4_3 Ca_m2 Pb_m2 12_554 . 0
Ca_m1 Ca_m5 Ca_m1 7_445 8_555 75.0(10)
Ca_m1 Ca_m5 Ca_m1 7_445 9_455 75.0(10)
Ca_m1 Ca_m5 Ca_m2 7_445 4_555 104.9(6)
Ca_m1 Ca_m5 Ca_m2 7_445 5_555 102.6(6)
Ca_m1 Ca_m5 Ca_m2 7_445 6_555 177.6(9)
Ca_m1 Ca_m5 O31 7_445 7_455 136.8(5)
Ca_m1 Ca_m5 O31 7_445 8_445 91.9(10)
Ca_m1 Ca_m5 O31 7_445 9_555 141.8(4)
Ca_m1 Ca_m5 O24 7_445 7_445 40.4(7)
Ca_m1 Ca_m5 O24 7_445 8_555 91.2(18)
Ca_m1 Ca_m5 O24 7_445 9_455 43.5(7)
Ca_m1 Ca_m5 Pb_m1 7_445 7_445 0.0(5)
Ca_m1 Ca_m5 Pb_m1 7_445 8_555 75.0(10)
Ca_m1 Ca_m5 Pb_m1 7_445 9_455 75.0(10)
Ca_m1 Ca_m5 Pb_m2 7_445 4_555 104.9(6)
Ca_m1 Ca_m5 Pb_m2 7_445 5_555 102.6(6)
Ca_m1 Ca_m5 Pb_m2 7_445 6_555 177.6(9)
Ca_m1 Ca_m5 Ca_m1 8_555 9_455 75.0(10)
Ca_m1 Ca_m5 Ca_m2 8_555 4_555 102.6(6)
Ca_m1 Ca_m5 Ca_m2 8_555 5_555 177.6(9)
Ca_m1 Ca_m5 Ca_m2 8_555 6_555 104.9(6)
Ca_m1 Ca_m5 O31 8_555 7_455 141.8(4)
Ca_m1 Ca_m5 O31 8_555 8_445 136.8(5)
Ca_m1 Ca_m5 O31 8_555 9_555 91.9(11)
Ca_m1 Ca_m5 O24 8_555 7_445 43.5(7)
Ca_m1 Ca_m5 O24 8_555 8_555 40.4(7)
Ca_m1 Ca_m5 O24 8_555 9_455 91.2(18)
Ca_m1 Ca_m5 Pb_m1 8_555 7_445 75.0(10)
Ca_m1 Ca_m5 Pb_m1 8_555 8_555 0.0(5)
Ca_m1 Ca_m5 Pb_m1 8_555 9_455 75.0(10)
Ca_m1 Ca_m5 Pb_m2 8_555 4_555 102.6(6)
Ca_m1 Ca_m5 Pb_m2 8_555 5_555 177.6(9)
Ca_m1 Ca_m5 Pb_m2 8_555 6_555 104.9(6)
Ca_m1 Ca_m5 Ca_m2 9_455 4_555 177.6(9)
Ca_m1 Ca_m5 Ca_m2 9_455 5_555 104.9(6)
Ca_m1 Ca_m5 Ca_m2 9_455 6_555 102.6(6)
Ca_m1 Ca_m5 O31 9_455 7_455 91.9(11)
Ca_m1 Ca_m5 O31 9_455 8_445 141.8(5)
Ca_m1 Ca_m5 O31 9_455 9_555 136.8(5)
Ca_m1 Ca_m5 O24 9_455 7_445 91.2(18)
Ca_m1 Ca_m5 O24 9_455 8_555 43.5(8)
Ca_m1 Ca_m5 O24 9_455 9_455 40.4(7)
Ca_m1 Ca_m5 Pb_m1 9_455 7_445 75.0(10)
Ca_m1 Ca_m5 Pb_m1 9_455 8_555 75.0(10)
Ca_m1 Ca_m5 Pb_m1 9_455 9_455 0.0(5)
Ca_m1 Ca_m5 Pb_m2 9_455 4_555 177.6(9)
Ca_m1 Ca_m5 Pb_m2 9_455 5_555 104.9(6)
Ca_m1 Ca_m5 Pb_m2 9_455 6_555 102.6(6)
Ca_m2 Ca_m5 Ca_m2 4_555 5_555 77.5(10)
Ca_m2 Ca_m5 Ca_m2 4_555 6_555 77.5(10)
Ca_m2 Ca_m5 O31 4_555 7_455 89.8(17)
Ca_m2 Ca_m5 O31 4_555 8_445 40.5(7)
Ca_m2 Ca_m5 O31 4_555 9_555 42.3(7)
Ca_m2 Ca_m5 O24 4_555 7_445 87.2(11)
Ca_m2 Ca_m5 O24 4_555 8_555 134.3(6)
Ca_m2 Ca_m5 O24 4_555 9_455 140.8(5)
Ca_m2 Ca_m5 Pb_m1 4_555 7_445 104.9(6)
Ca_m2 Ca_m5 Pb_m1 4_555 8_555 102.6(6)
Ca_m2 Ca_m5 Pb_m1 4_555 9_455 177.6(9)
Ca_m2 Ca_m5 Pb_m2 4_555 4_555 0.0(5)
Ca_m2 Ca_m5 Pb_m2 4_555 5_555 77.5(10)
Ca_m2 Ca_m5 Pb_m2 4_555 6_555 77.5(10)
Ca_m2 Ca_m5 Ca_m2 5_555 6_555 77.5(10)
Ca_m2 Ca_m5 O31 5_555 7_455 40.5(6)
Ca_m2 Ca_m5 O31 5_555 8_445 42.3(7)
Ca_m2 Ca_m5 O31 5_555 9_555 89.8(17)
Ca_m2 Ca_m5 O24 5_555 7_445 134.3(5)
Ca_m2 Ca_m5 O24 5_555 8_555 140.8(5)
Ca_m2 Ca_m5 O24 5_555 9_455 87.2(12)
Ca_m2 Ca_m5 Pb_m1 5_555 7_445 102.6(6)
Ca_m2 Ca_m5 Pb_m1 5_555 8_555 177.6(9)
Ca_m2 Ca_m5 Pb_m1 5_555 9_455 104.9(6)
Ca_m2 Ca_m5 Pb_m2 5_555 4_555 77.5(10)
Ca_m2 Ca_m5 Pb_m2 5_555 5_555 0.0(5)
Ca_m2 Ca_m5 Pb_m2 5_555 6_555 77.5(10)
Ca_m2 Ca_m5 O31 6_555 7_455 42.3(7)
Ca_m2 Ca_m5 O31 6_555 8_445 89.8(17)
Ca_m2 Ca_m5 O31 6_555 9_555 40.5(6)
Ca_m2 Ca_m5 O24 6_555 7_445 140.8(5)
Ca_m2 Ca_m5 O24 6_555 8_555 87.2(11)
Ca_m2 Ca_m5 O24 6_555 9_455 134.3(5)
Ca_m2 Ca_m5 Pb_m1 6_555 7_445 177.6(9)
Ca_m2 Ca_m5 Pb_m1 6_555 8_555 104.9(6)
Ca_m2 Ca_m5 Pb_m1 6_555 9_455 102.6(6)
Ca_m2 Ca_m5 Pb_m2 6_555 4_555 77.5(10)
Ca_m2 Ca_m5 Pb_m2 6_555 5_555 77.5(10)
Ca_m2 Ca_m5 Pb_m2 6_555 6_555 0.0(5)
O31 Ca_m5 O31 7_455 8_445 73.2(16)
O31 Ca_m5 O31 7_455 9_555 73.2(16)
O31 Ca_m5 O24 7_455 7_445 174.6(13)
O31 Ca_m5 O24 7_455 8_555 107.2(10)
O31 Ca_m5 O24 7_455 9_455 101.7(11)
O31 Ca_m5 Pb_m1 7_455 7_445 136.8(5)
O31 Ca_m5 Pb_m1 7_455 8_555 141.8(4)
O31 Ca_m5 Pb_m1 7_455 9_455 91.9(11)
O31 Ca_m5 Pb_m2 7_455 4_555 89.8(17)
O31 Ca_m5 Pb_m2 7_455 5_555 40.5(6)
O31 Ca_m5 Pb_m2 7_455 6_555 42.3(7)
O31 Ca_m5 O31 8_445 9_555 73.2(16)
O31 Ca_m5 O24 8_445 7_445 101.7(10)
O31 Ca_m5 O24 8_445 8_555 174.6(13)
O31 Ca_m5 O24 8_445 9_455 107.2(10)
O31 Ca_m5 Pb_m1 8_445 7_445 91.9(10)
O31 Ca_m5 Pb_m1 8_445 8_555 136.8(5)
O31 Ca_m5 Pb_m1 8_445 9_455 141.8(5)
O31 Ca_m5 Pb_m2 8_445 4_555 40.5(7)
O31 Ca_m5 Pb_m2 8_445 5_555 42.3(7)
O31 Ca_m5 Pb_m2 8_445 6_555 89.8(17)
O31 Ca_m5 O24 9_555 7_445 107.2(10)
O31 Ca_m5 O24 9_555 8_555 101.7(11)
O31 Ca_m5 O24 9_555 9_455 174.6(13)
O31 Ca_m5 Pb_m1 9_555 7_445 141.8(4)
O31 Ca_m5 Pb_m1 9_555 8_555 91.9(11)
O31 Ca_m5 Pb_m1 9_555 9_455 136.8(5)
O31 Ca_m5 Pb_m2 9_555 4_555 42.3(7)
O31 Ca_m5 Pb_m2 9_555 5_555 89.8(17)
O31 Ca_m5 Pb_m2 9_555 6_555 40.5(6)
O24 Ca_m5 O24 7_445 8_555 78.0(17)
O24 Ca_m5 O24 7_445 9_455 78.0(17)
O24 Ca_m5 Pb_m1 7_445 7_445 40.4(7)
O24 Ca_m5 Pb_m1 7_445 8_555 43.5(7)
O24 Ca_m5 Pb_m1 7_445 9_455 91.2(18)
O24 Ca_m5 Pb_m2 7_445 4_555 87.2(11)
O24 Ca_m5 Pb_m2 7_445 5_555 134.3(5)
O24 Ca_m5 Pb_m2 7_445 6_555 140.8(5)
O24 Ca_m5 O24 8_555 9_455 78.0(17)
O24 Ca_m5 Pb_m1 8_555 7_445 91.2(18)
O24 Ca_m5 Pb_m1 8_555 8_555 40.4(7)
O24 Ca_m5 Pb_m1 8_555 9_455 43.5(8)
O24 Ca_m5 Pb_m2 8_555 4_555 134.3(6)
O24 Ca_m5 Pb_m2 8_555 5_555 140.8(5)
O24 Ca_m5 Pb_m2 8_555 6_555 87.2(11)
O24 Ca_m5 Pb_m1 9_455 7_445 43.5(7)
O24 Ca_m5 Pb_m1 9_455 8_555 91.2(18)
O24 Ca_m5 Pb_m1 9_455 9_455 40.4(7)
O24 Ca_m5 Pb_m2 9_455 4_555 140.8(5)
O24 Ca_m5 Pb_m2 9_455 5_555 87.2(12)
O24 Ca_m5 Pb_m2 9_455 6_555 134.3(5)
Pb_m1 Ca_m5 Pb_m1 7_445 8_555 75.0(10)
Pb_m1 Ca_m5 Pb_m1 7_445 9_455 75.0(10)
Pb_m1 Ca_m5 Pb_m2 7_445 4_555 104.9(6)
Pb_m1 Ca_m5 Pb_m2 7_445 5_555 102.6(6)
Pb_m1 Ca_m5 Pb_m2 7_445 6_555 177.6(9)
Pb_m1 Ca_m5 Pb_m1 8_555 9_455 75.0(10)
Pb_m1 Ca_m5 Pb_m2 8_555 4_555 102.6(6)
Pb_m1 Ca_m5 Pb_m2 8_555 5_555 177.6(9)
Pb_m1 Ca_m5 Pb_m2 8_555 6_555 104.9(6)
Pb_m1 Ca_m5 Pb_m2 9_455 4_555 177.6(9)
Pb_m1 Ca_m5 Pb_m2 9_455 5_555 104.9(6)
Pb_m1 Ca_m5 Pb_m2 9_455 6_555 102.6(6)
Pb_m2 Ca_m5 Pb_m2 4_555 5_555 77.5(10)
Pb_m2 Ca_m5 Pb_m2 4_555 6_555 77.5(10)
Pb_m2 Ca_m5 Pb_m2 5_555 6_555 77.5(10)
V3 O33 Ca_m1 . 17_545 156(3)
V3 O33 Pb_m1 . 17_545 156(3)
Ca_m1 O33 Pb_m1 17_545 17_545 0.0(5)
V3 O31 Ca_m2 . 17_545 101.2(8)
V3 O31 Ca_m5 . 13_544 120(3)
V3 O31 Pb_m2 . 17_545 101.2(8)
Ca_m2 O31 Ca_m5 17_545 13_544 101.4(10)
Ca_m2 O31 Pb_m2 17_545 17_545 0.0(5)
Ca_m5 O31 Pb_m2 13_544 17_545 101.4(10)
V3 O34 Ca_m1 . 3_555 148.7(7)
V3 O34 Pb_m1 . 3_555 148.7(7)
Ca_m1 O34 Pb_m1 3_555 3_555 0.0(5)
V2 O24 Ca_m5 . 13_554 127(3)
V3 O32 Ca_m1 . 18_555 129(2)
V3 O32 Pb_m1 . 18_555 129(2)
Ca_m1 O32 Pb_m1 18_555 18_555 0.0(5)
Pb_m3 O23 V2 3_665 . 105(3)
Pb_m3 O23 Ca_m2 3_665 . 100.2(11)
Pb_m3 O23 Ca_m3 3_665 3_665 0.0(5)
Pb_m3 O23 Pb_m2 3_665 . 100.2(11)
V2 O23 Ca_m2 . . 138.1(15)
V2 O23 Ca_m3 . 3_665 105(3)
V2 O23 Pb_m2 . . 138.1(15)
Ca_m2 O23 Ca_m3 . 3_665 100.2(11)
Ca_m2 O23 Pb_m2 . . 0.0(5)
Ca_m3 O23 Pb_m2 3_665 . 100.2(11)
V2 O22 Ca_m2 . 2_555 140(3)
V2 O22 Pb_m2 . 2_555 140(3)
Ca_m2 O22 Pb_m2 2_555 2_555 0.0(5)
V1 O12 Ca_m2 . 3_665 138.8(6)
V1 O12 Pb_m2 . 3_665 138.8(6)
Ca_m2 O12 Pb_m2 3_665 3_665 0.0(5)
V2 O21 Ca_m2 . 16_555 141.7(12)
V2 O21 Pb_m4_3 . 3_555 103.7(18)
V2 O21 Pb_m2 . 16_555 141.7(12)
Ca_m2 O21 Pb_m4_3 16_555 3_555 95.1(19)
Ca_m2 O21 Pb_m2 16_555 16_555 0.0(5)
Pb_m4_3 O21 Pb_m2 3_555 16_555 95.1(19)
Pb_m3 Ca_m3 Pb_m4 . 1_655 0
Pb_m3 Ca_m3 V1 . . 0
Pb_m3 Ca_m3 V2 . 2_655 0
Pb_m3 Ca_m3 V3 . . 0
Pb_m3 Ca_m3 V3 . 2_655 0
Pb_m3 Ca_m3 Ca_m1 . 1_655 0
Pb_m3 Ca_m3 Ca_m1 . 3_555 0
Pb_m3 Ca_m3 Ca_m1 . 17_545 0
Pb_m3 Ca_m3 Ca_m2 . 2_655 0
Pb_m3 Ca_m3 O23 . 2_655 0
Pb_m3 Ca_m3 Pb_m4_2 . 1_655 0
Pb_m3 Ca_m3 Pb_m4_3 . 3_655 0
Pb_m3 Ca_m3 Pb_m2 . 2_655 0
Pb_m4 Ca_m3 V1 1_655 . 153.5(16)
Pb_m4 Ca_m3 V2 1_655 2_655 59.2(5)
Pb_m4 Ca_m3 V3 1_655 . 104.6(9)
Pb_m4 Ca_m3 V3 1_655 2_655 95.8(8)
Pb_m4 Ca_m3 Ca_m1 1_655 1_655 106.6(5)
Pb_m4 Ca_m3 Ca_m1 1_655 3_555 111.1(5)
Pb_m4 Ca_m3 Ca_m1 1_655 17_545 74.3(10)
Pb_m4 Ca_m3 Ca_m2 1_655 2_655 87.7(9)
Pb_m4 Ca_m3 O23 1_655 2_655 78.6(8)
Pb_m4 Ca_m3 Pb_m4_2 1_655 1_655 10.9(10)
Pb_m4 Ca_m3 Pb_m4_3 1_655 3_655 10.0(9)
Pb_m4 Ca_m3 Pb_m2 1_655 2_655 87.7(9)
V1 Ca_m3 V2 . 2_655 108.1(13)
V1 Ca_m3 V3 . . 94.1(7)
V1 Ca_m3 V3 . 2_655 95.8(7)
V1 Ca_m3 Ca_m1 . 1_655 58.2(6)
V1 Ca_m3 Ca_m1 . 3_555 59.8(7)
V1 Ca_m3 Ca_m1 . 17_545 131.8(9)
V1 Ca_m3 Ca_m2 . 2_655 65.9(11)
V1 Ca_m3 O23 . 2_655 81.7(15)
V1 Ca_m3 Pb_m4_2 . 1_655 142.7(17)
V1 Ca_m3 Pb_m4_3 . 3_655 159.4(16)
V1 Ca_m3 Pb_m2 . 2_655 65.9(11)
V2 Ca_m3 V3 2_655 . 78.3(6)
V2 Ca_m3 V3 2_655 2_655 154.8(10)
V2 Ca_m3 Ca_m1 2_655 1_655 121.8(15)
V2 Ca_m3 Ca_m1 2_655 3_555 52.0(6)
V2 Ca_m3 Ca_m1 2_655 17_545 107.1(12)
V2 Ca_m3 Ca_m2 2_655 2_655 66.0(10)
V2 Ca_m3 O23 2_655 2_655 29.9(12)
V2 Ca_m3 Pb_m4_2 2_655 1_655 54.2(4)
V2 Ca_m3 Pb_m4_3 2_655 3_655 68.5(7)
V2 Ca_m3 Pb_m2 2_655 2_655 66.0(10)
V3 Ca_m3 V3 . 2_655 108.5(14)
V3 Ca_m3 Ca_m1 . 1_655 148.6(4)
V3 Ca_m3 Ca_m1 . 3_555 65.8(9)
V3 Ca_m3 Ca_m1 . 17_545 62.4(11)
V3 Ca_m3 Ca_m2 . 2_655 128.9(11)
V3 Ca_m3 O23 . 2_655 93.8(8)
V3 Ca_m3 Pb_m4_2 . 1_655 110.8(8)
V3 Ca_m3 Pb_m4_3 . 3_655 104.7(13)
V3 Ca_m3 Pb_m2 . 2_655 128.9(11)
V3 Ca_m3 Ca_m1 2_655 1_655 64.6(10)
V3 Ca_m3 Ca_m1 2_655 3_555 153.1(4)
V3 Ca_m3 Ca_m1 2_655 17_545 59.2(11)
V3 Ca_m3 Ca_m2 2_655 2_655 119.5(10)
V3 Ca_m3 O23 2_655 2_655 157.7(14)
V3 Ca_m3 Pb_m4_2 2_655 1_655 101.6(7)
V3 Ca_m3 Pb_m4_3 2_655 3_655 86.3(10)
V3 Ca_m3 Pb_m2 2_655 2_655 119.5(10)
Ca_m1 Ca_m3 Ca_m1 1_655 3_555 105.8(13)
Ca_m1 Ca_m3 Ca_m1 1_655 17_545 123.4(8)
Ca_m1 Ca_m3 Ca_m2 1_655 2_655 56.8(8)
Ca_m1 Ca_m3 O23 1_655 2_655 96.1(16)
Ca_m1 Ca_m3 Pb_m4_2 1_655 1_655 100.6(6)
Ca_m1 Ca_m3 Pb_m4_3 1_655 3_655 105.3(6)
Ca_m1 Ca_m3 Pb_m2 1_655 2_655 56.8(8)
Ca_m1 Ca_m3 Ca_m1 3_555 17_545 127.2(8)
Ca_m1 Ca_m3 Ca_m2 3_555 2_655 63.5(9)
Ca_m1 Ca_m3 O23 3_555 2_655 38.9(5)
Ca_m1 Ca_m3 Pb_m4_2 3_555 1_655 104.9(7)
Ca_m1 Ca_m3 Pb_m4_3 3_555 3_655 120.5(6)
Ca_m1 Ca_m3 Pb_m2 3_555 2_655 63.5(9)
Ca_m1 Ca_m3 Ca_m2 17_545 2_655 161.4(3)
Ca_m1 Ca_m3 O23 17_545 2_655 136.9(12)
Ca_m1 Ca_m3 Pb_m4_2 17_545 1_655 85.1(11)
Ca_m1 Ca_m3 Pb_m4_3 17_545 3_655 66.4(12)
Ca_m1 Ca_m3 Pb_m2 17_545 2_655 161.4(3)
Ca_m2 Ca_m3 O23 2_655 2_655 39.4(10)
Ca_m2 Ca_m3 Pb_m4_2 2_655 1_655 76.9(9)
Ca_m2 Ca_m3 Pb_m4_3 2_655 3_655 95.2(11)
Ca_m2 Ca_m3 Pb_m2 2_655 2_655 0.0(5)
O23 Ca_m3 Pb_m4_2 2_655 1_655 69.8(8)
O23 Ca_m3 Pb_m4_3 2_655 3_655 88.6(9)
O23 Ca_m3 Pb_m2 2_655 2_655 39.4(10)
Pb_m4_2 Ca_m3 Pb_m4_3 1_655 3_655 19.7(11)
Pb_m4_2 Ca_m3 Pb_m2 1_655 2_655 76.9(9)
Pb_m4_3 Ca_m3 Pb_m2 3_655 2_655 95.2(11)
Pb_m4 Pb_m4_2 Ca_m3 . 1_455 94.2(11)
Pb_m4 Pb_m4_2 Ca_m3 . 2_545 94.2(11)
Pb_m4 Pb_m4_2 Ca_m3 . 3_665 94.2(11)
Pb_m4 Pb_m4_2 Pb_m4_3 . . 48(2)
Pb_m4 Pb_m4_2 Pb_m4_3 . 2_555 48(2)
Pb_m4 Pb_m4_2 Pb_m4_3 . 3_555 48(2)
Ca_m3 Pb_m4_2 Ca_m3 1_455 2_545 119.5(2)
Ca_m3 Pb_m4_2 Ca_m3 1_455 3_665 119.5(2)
Ca_m3 Pb_m4_2 Pb_m4_3 1_455 . 101.1(14)
Ca_m3 Pb_m4_2 Pb_m4_3 1_455 2_555 127(2)
Ca_m3 Pb_m4_2 Pb_m4_3 1_455 3_555 49(2)
Ca_m3 Pb_m4_2 Ca_m3 2_545 3_665 119.5(2)
Ca_m3 Pb_m4_2 Pb_m4_3 2_545 . 49.3(19)
Ca_m3 Pb_m4_2 Pb_m4_3 2_545 2_555 101.1(15)
Ca_m3 Pb_m4_2 Pb_m4_3 2_545 3_555 127.2(19)
Ca_m3 Pb_m4_2 Pb_m4_3 3_665 . 127(2)
Ca_m3 Pb_m4_2 Pb_m4_3 3_665 2_555 49.3(18)
Ca_m3 Pb_m4_2 Pb_m4_3 3_665 3_555 101.1(13)
Pb_m4_3 Pb_m4_2 Pb_m4_3 . 2_555 80(3)
Pb_m4_3 Pb_m4_2 Pb_m4_3 . 3_555 80(3)
Pb_m4_3 Pb_m4_2 Pb_m4_3 2_555 3_555 80(3)
V2 Pb_m1 Ca_m1 3_565 . 0
V2 Pb_m1 Ca_m2 3_565 2_555 166.1(8)
V2 Pb_m1 Ca_m5 3_565 13_554 61.1(8)
V2 Pb_m1 O33 3_565 11_554 143.8(12)
V2 Pb_m1 O34 3_565 2_555 73.7(12)
V2 Pb_m1 O32 3_565 12_454 82.6(10)
Ca_m1 Pb_m1 Ca_m2 . 2_555 0
Ca_m1 Pb_m1 Ca_m5 . 13_554 0
Ca_m1 Pb_m1 O33 . 11_554 0
Ca_m1 Pb_m1 O34 . 2_555 0
Ca_m1 Pb_m1 O32 . 12_454 0
Ca_m2 Pb_m1 Ca_m5 2_555 13_554 124.6(7)
Ca_m2 Pb_m1 O33 2_555 11_554 48.8(7)
Ca_m2 Pb_m1 O34 2_555 2_555 96.5(9)
Ca_m2 Pb_m1 O32 2_555 12_454 99.6(15)
Ca_m5 Pb_m1 O33 13_554 11_554 112.9(8)
Ca_m5 Pb_m1 O34 13_554 2_555 66.5(12)
Ca_m5 Pb_m1 O32 13_554 12_454 128.4(5)
O33 Pb_m1 O34 11_554 2_555 139.9(10)
O33 Pb_m1 O32 11_554 12_454 75.1(19)
O34 Pb_m1 O32 2_555 12_454 139.1(8)
Pb_m3 Pb_m4_3 Pb_m4 2_545 . 139(4)
Pb_m3 Pb_m4_3 V1 2_545 16_555 129.5(15)
Pb_m3 Pb_m4_3 V2 2_545 2_555 74.6(10)
Pb_m3 Pb_m4_3 Ca_m2 2_545 18_445 96.3(7)
Pb_m3 Pb_m4_3 O21 2_545 2_555 93.9(11)
Pb_m3 Pb_m4_3 Ca_m3 2_545 2_545 0.0(5)
Pb_m3 Pb_m4_3 Pb_m4_2 2_545 . 111(3)
Pb_m3 Pb_m4_3 Pb_m4_3 2_545 2_555 121.6(19)
Pb_m3 Pb_m4_3 Pb_m4_3 2_545 3_555 157(3)
Pb_m3 Pb_m4_3 Pb_m2 2_545 18_445 96.3(7)
Pb_m4 Pb_m4_3 V1 . 16_555 81(4)
Pb_m4 Pb_m4_3 V2 . 2_555 102(3)
Pb_m4 Pb_m4_3 Ca_m2 . 18_445 122(3)
Pb_m4 Pb_m4_3 O21 . 2_555 104(2)
Pb_m4 Pb_m4_3 Ca_m3 . 2_545 139(4)
Pb_m4 Pb_m4_3 Pb_m4_2 . . 32(3)
Pb_m4 Pb_m4_3 Pb_m4_3 . 2_555 31.5(16)
Pb_m4 Pb_m4_3 Pb_m4_3 . 3_555 31.5(16)
Pb_m4 Pb_m4_3 Pb_m2 . 18_445 122(3)
V1 Pb_m4_3 V2 16_555 2_555 137.1(12)
V1 Pb_m4_3 Ca_m2 16_555 18_445 71.6(12)
V1 Pb_m4_3 O21 16_555 2_555 105.8(18)
V1 Pb_m4_3 Ca_m3 16_555 2_545 129.5(15)
V1 Pb_m4_3 Pb_m4_2 16_555 . 113(2)
V1 Pb_m4_3 Pb_m4_3 16_555 2_555 74(2)
V1 Pb_m4_3 Pb_m4_3 16_555 3_555 74(2)
V1 Pb_m4_3 Pb_m2 16_555 18_445 71.6(12)
V2 Pb_m4_3 Ca_m2 2_555 18_445 70.6(11)
V2 Pb_m4_3 O21 2_555 2_555 31.4(14)
V2 Pb_m4_3 Ca_m3 2_555 2_545 74.6(10)
V2 Pb_m4_3 Pb_m4_2 2_555 . 79(2)
V2 Pb_m4_3 Pb_m4_3 2_555 2_555 129(3)
V2 Pb_m4_3 Pb_m4_3 2_555 3_555 87.1(19)
V2 Pb_m4_3 Pb_m2 2_555 18_445 70.6(11)
Ca_m2 Pb_m4_3 O21 18_445 2_555 42.8(14)
Ca_m2 Pb_m4_3 Ca_m3 18_445 2_545 96.3(7)
Ca_m2 Pb_m4_3 Pb_m4_2 18_445 . 131.2(15)
Ca_m2 Pb_m4_3 Pb_m4_3 18_445 2_555 140(2)
Ca_m2 Pb_m4_3 Pb_m4_3 18_445 3_555 90.8(17)
Ca_m2 Pb_m4_3 Pb_m2 18_445 18_445 0.0(5)
O21 Pb_m4_3 Ca_m3 2_555 2_545 93.9(11)
O21 Pb_m4_3 Pb_m4_2 2_555 . 94(2)
O21 Pb_m4_3 Pb_m4_3 2_555 2_555 135.0(19)
O21 Pb_m4_3 Pb_m4_3 2_555 3_555 76.4(15)
O21 Pb_m4_3 Pb_m2 2_555 18_445 42.8(14)
Ca_m3 Pb_m4_3 Pb_m4_2 2_545 . 111(3)
Ca_m3 Pb_m4_3 Pb_m4_3 2_545 2_555 121.6(19)
Ca_m3 Pb_m4_3 Pb_m4_3 2_545 3_555 157(3)
Ca_m3 Pb_m4_3 Pb_m2 2_545 18_445 96.3(7)
Pb_m4_2 Pb_m4_3 Pb_m4_3 . 2_555 50(2)
Pb_m4_2 Pb_m4_3 Pb_m4_3 . 3_555 50(2)
Pb_m4_2 Pb_m4_3 Pb_m2 . 18_445 131.2(15)
Pb_m4_3 Pb_m4_3 Pb_m4_3 2_555 3_555 60.0(16)
Pb_m4_3 Pb_m4_3 Pb_m2 2_555 18_445 140(2)
Pb_m4_3 Pb_m4_3 Pb_m2 3_555 18_445 90.8(17)
V3 Pb_m2 Ca_m1 11_554 3_555 166.4(5)
V3 Pb_m2 Ca_m2 11_554 . 0
V3 Pb_m2 Ca_m5 11_554 4_554 60.4(7)
V3 Pb_m2 O31 11_554 11_554 31.2(3)
V3 Pb_m2 O23 11_554 . 72.6(11)
V3 Pb_m2 O22 11_554 3_555 134.2(13)
V3 Pb_m2 O12 11_554 2_655 126.0(4)
V3 Pb_m2 O21 11_554 10_554 83.0(14)
V3 Pb_m2 Ca_m3 11_554 3_665 112.7(11)
V3 Pb_m2 Pb_m4_3 11_554 12_554 79.5(9)
Ca_m1 Pb_m2 Ca_m2 3_555 . 0
Ca_m1 Pb_m2 Ca_m5 3_555 4_554 127.1(7)
Ca_m1 Pb_m2 O31 3_555 11_554 161.4(2)
Ca_m1 Pb_m2 O23 3_555 . 107.1(16)
Ca_m1 Pb_m2 O22 3_555 3_555 55.8(9)
Ca_m1 Pb_m2 O12 3_555 2_655 41.6(4)
Ca_m1 Pb_m2 O21 3_555 10_554 89.2(9)
Ca_m1 Pb_m2 Ca_m3 3_555 3_665 66.9(9)
Ca_m1 Pb_m2 Pb_m4_3 3_555 12_554 87.2(7)
Ca_m2 Pb_m2 Ca_m5 . 4_554 0
Ca_m2 Pb_m2 O31 . 11_554 0
Ca_m2 Pb_m2 O23 . . 0
Ca_m2 Pb_m2 O22 . 3_555 0
Ca_m2 Pb_m2 O12 . 2_655 0
Ca_m2 Pb_m2 O21 . 10_554 0
Ca_m2 Pb_m2 Ca_m3 . 3_665 0
Ca_m2 Pb_m2 Pb_m4_3 . 12_554 0
Ca_m5 Pb_m2 O31 4_554 11_554 38.1(10)
Ca_m5 Pb_m2 O23 4_554 . 120.4(6)
Ca_m5 Pb_m2 O22 4_554 3_555 116.6(7)
Ca_m5 Pb_m2 O12 4_554 2_655 153.3(19)
Ca_m5 Pb_m2 O21 4_554 10_554 70.7(13)
Ca_m5 Pb_m2 Ca_m3 4_554 3_665 150.3(10)
Ca_m5 Pb_m2 Pb_m4_3 4_554 12_554 105.1(15)
O31 Pb_m2 O23 11_554 . 83.1(12)
O31 Pb_m2 O22 11_554 3_555 115.5(13)
O31 Pb_m2 O12 11_554 2_655 157.0(4)
O31 Pb_m2 O21 11_554 10_554 93(2)
O31 Pb_m2 Ca_m3 11_554 3_665 120.4(16)
O31 Pb_m2 Pb_m4_3 11_554 12_554 106.7(15)
O23 Pb_m2 O22 . 3_555 72.7(17)
O23 Pb_m2 O12 . 2_655 84.2(15)
O23 Pb_m2 O21 . 10_554 138.8(9)
O23 Pb_m2 Ca_m3 . 3_665 40.4(10)
O23 Pb_m2 Pb_m4_3 . 12_554 99.8(8)
O22 Pb_m2 O12 3_555 2_655 78.6(15)
O22 Pb_m2 O21 3_555 10_554 142.1(8)
O22 Pb_m2 Ca_m3 3_555 3_665 44.8(10)
O22 Pb_m2 Pb_m4_3 3_555 12_554 135.5(11)
O12 Pb_m2 O21 2_655 10_554 84.0(14)
O12 Pb_m2 Ca_m3 2_655 3_665 55.8(14)
O12 Pb_m2 Pb_m4_3 2_655 12_554 56.9(12)
O21 Pb_m2 Ca_m3 10_554 3_665 139.0(7)
O21 Pb_m2 Pb_m4_3 10_554 12_554 42.1(9)
Ca_m3 Pb_m2 Pb_m4_3 3_665 12_554 101.4(9)

loop_
_geom_bond_atom_site_label_1
_geom_bond_atom_site_label_2
_geom_bond_site_symmetry_2
_geom_bond_distance
Pb_m3 V3 2_655 3.25(3)
Pb_m3 Ca_m2 2_655 3.72(7)
Pb_m3 O23 2_655 2.45(5)
Pb_m3 Ca_m3 . 0
Pb_m3 Pb_m4_3 3_655 3.06(4)
Pb_m4 V1 16_555 3.15(7)
Pb_m4 Ca_m3 1_455 3.894(18)
Pb_m4 Ca_m3 2_545 3.894(18)
Pb_m4 Ca_m3 3_665 3.894(18)
Pb_m4 Pb_m4_2 . 0.74(7)
Pb_m4 Pb_m4_3 . 1.03(2)
Pb_m4 Pb_m4_3 2_555 1.03(3)
Pb_m4 Pb_m4_3 3_555 1.03(3)
V1 O11 . 1.74(7)
V1 O12 . 1.71(2)
V1 O12 2_655 1.71(2)
V1 O12 3_665 1.71(2)
V1 Ca_m3 . 3.43(5)
V1 Ca_m3 2_655 3.43(5)
V1 Ca_m3 3_665 3.43(5)
V1 Pb_m4_3 10_554 3.14(7)
V1 Pb_m4_3 11_554 3.14(7)
V1 Pb_m4_3 12_554 3.14(7)
V2 Ca_m1 . 3.42(3)
V2 Ca_m1 2_665 3.24(3)
V2 O24 . 1.704(15)
V2 O23 . 1.72(3)
V2 O22 . 1.68(2)
V2 O21 . 1.74(7)
V2 Ca_m3 3_665 3.33(2)
V2 Pb_m1 2_665 3.24(3)
V2 Pb_m4_3 3_555 3.24(5)
V3 Ca_m2 17_545 3.25(3)
V3 Ca_m2 18_545 3.29(3)
V3 O33 . 1.71(3)
V3 O31 . 1.718(18)
V3 O34 . 1.70(7)
V3 O32 . 1.71(2)
V3 Ca_m3 . 3.34(3)
V3 Ca_m3 3_665 3.25(3)
V3 Pb_m2 17_545 3.25(3)
Ca_m1 Ca_m2 2_555 3.74(2)
Ca_m1 Ca_m2 3_565 4.04(2)
Ca_m1 Ca_m5 13_554 3.74(5)
Ca_m1 O33 11_554 2.28(5)
Ca_m1 O34 2_555 2.44(7)
Ca_m1 O32 12_454 2.38(6)
Ca_m1 Ca_m3 1_455 4.11(4)
Ca_m1 Ca_m3 2_555 3.96(4)
Ca_m1 Ca_m3 11_554 4.11(7)
Ca_m1 Pb_m1 . 0
Ca_m1 Pb_m2 2_555 3.74(2)
Ca_m2 Ca_m5 4_554 3.69(5)
Ca_m2 O31 11_554 2.44(3)
Ca_m2 O23 . 2.40(5)
Ca_m2 O22 3_555 2.41(6)
Ca_m2 O12 2_655 2.44(2)
Ca_m2 O21 10_554 2.38(6)
Ca_m2 Ca_m3 3_665 3.72(7)
Ca_m2 Pb_m1 3_555 3.74(2)
Ca_m2 Pb_m4_3 12_554 3.50(4)
Ca_m2 Pb_m2 . 0
Ca_m5 O31 7_455 2.32(5)
Ca_m5 O31 8_445 2.32(5)
Ca_m5 O31 9_555 2.32(5)
Ca_m5 O24 7_445 2.29(5)
Ca_m5 O24 8_555 2.29(5)
Ca_m5 O24 9_455 2.29(5)
Ca_m5 Pb_m1 7_445 3.74(5)
Ca_m5 Pb_m1 8_555 3.74(5)
Ca_m5 Pb_m1 9_455 3.74(5)
Ca_m5 Pb_m2 4_555 3.69(5)
Ca_m5 Pb_m2 5_555 3.69(5)
Ca_m5 Pb_m2 6_555 3.69(5)
O33 Pb_m1 17_545 2.28(5)
O31 Pb_m2 17_545 2.44(3)
O34 Pb_m1 3_555 2.44(7)
O32 Pb_m1 18_555 2.38(6)
O23 Ca_m3 3_665 2.45(5)
O23 Pb_m2 . 2.40(5)
O22 Pb_m2 2_555 2.41(6)
O12 Pb_m2 3_665 2.44(2)
O21 Pb_m4_3 3_555 2.35(3)
O21 Pb_m2 16_555 2.38(6)
Ca_m3 Pb_m4_2 1_655 3.771(5)
Ca_m3 Pb_m4_3 3_655 3.06(4)
Ca_m3 Pb_m2 2_655 3.72(7)
Pb_m4_2 Pb_m4_3 . 1.36(5)
Pb_m4_2 Pb_m4_3 2_555 1.36(5)
Pb_m4_2 Pb_m4_3 3_555 1.36(5)
Pb_m4_3 Pb_m4_3 2_555 1.75(2)
Pb_m4_3 Pb_m4_3 3_555 1.75(3)
Pb_m4_3 Pb_m2 18_445 3.50(4)

loop_
_jana_atom_site_adp_c_label
_jana_atom_site_adp_c_type_symbol
_jana_atom_site_adp_c_111
_jana_atom_site_adp_c_112
_jana_atom_site_adp_c_113
_jana_atom_site_adp_c_122
_jana_atom_site_adp_c_123
_jana_atom_site_adp_c_133
_jana_atom_site_adp_c_222
_jana_atom_site_adp_c_223
_jana_atom_site_adp_c_233
_jana_atom_site_adp_c_333
Pb_m3 Pb 0.0003(2) 0.00010(15) 0.00017(4) 0.00064(15) -0.00008(3) 0.000010(7) -0.0015(2) 0.00035(4) -0.000014(7) -0.000051(6)
Pb_m4 Pb 0.0072(12) 0.0010(10) 0.0000(2) -0.0062(15) 0.00001(12) 0 -0.0072(12) 0.0000(2) 0 -0.00015(5)
Ca_m3 Ca 0.0003(2) 0.00010(15) 0.00017(4) 0.00064(15) -0.00008(3) 0.000010(7) -0.0015(2) 0.00035(4) -0.000014(7) -0.000051(6)
